data_4061675
_publ_section_title
;
Exploring the Influence of Ligand Charge and Geometry on the Properties of
 New Coordinatively Unsaturated Cp*Ru(kappa2-P,N) Complexes
;
_journal_name_full Organometallics
_journal_paper_doi 10.1021/om050534e
_journal_year 2005
_chemical_formula_sum 'C27 H41 Cl N P Ru'
_chemical_formula_weight 547.10
_space_group_IT_number 60
_symmetry_cell_setting orthorhombic
_symmetry_space_group_name_Hall '-P 2n 2ab'
_symmetry_space_group_name_H-M 'P b c n'
_cell_angle_alpha 90.00
_cell_angle_beta 90.00
_cell_angle_gamma 90.00
_cell_formula_units_Z 8
_cell_length_a 30.1098(15)
_cell_length_b 8.6819(4)
_cell_length_c 19.8139(10)
_cell_measurement_temperature 193(2)
_cell_volume 5179.6(4)
_diffrn_ambient_temperature 193(2)
_exptl_crystal_density_diffrn 1.403
_cod_depositor_comments
;
The following automatic conversions were performed:
'_symmetry_cell_setting' value 'Orthorhombic' changed to 'orthorhombic'
according to '/home/saulius/struct/CIF-dictionaries/cif_core.dic'
dictionary named 'cif_core.dic' version 2.4.1 from 2010-06-29.

Automatic conversion script
Id: cif_fix_enum 1527 2010-12-29 10:47:43Z saulius 
;
_cod_database_code 4061675

loop_
_symmetry_equiv_pos_as_xyz
'x, y, z'
'-x+1/2, -y+1/2, z+1/2'
'-x, y, -z+1/2'
'x+1/2, -y+1/2, -z'
'-x, -y, -z'
'x-1/2, y-1/2, -z-1/2'
'x, -y, z-1/2'
'-x-1/2, y-1/2, z'

loop_
_atom_site_label
_atom_site_type_symbol
_atom_site_fract_x
_atom_site_fract_y
_atom_site_fract_z
_atom_site_U_iso_or_equiv
_atom_site_adp_type
_atom_site_occupancy
_atom_site_symmetry_multiplicity
_atom_site_calc_flag
_atom_site_refinement_flags
_atom_site_disorder_assembly
_atom_site_disorder_group
Ru Ru 0.385144(5) 0.236361(17) 0.150462(7) 0.01805(6) Uani 1 1 d . . .
Cl Cl 0.327247(17) 0.03667(7) 0.16010(3) 0.03646(13) Uani 1 1 d . . .
P P 0.390618(14) 0.19420(6) 0.03569(2) 0.01754(10) Uani 1 1 d . . .
N N 0.32902(5) 0.3984(2) 0.11574(8) 0.0298(4) Uani 1 1 d . . .
C1 C 0.27706(8) 0.4421(3) 0.01142(11) 0.0489(7) Uani 1 1 d . . .
H1A H 0.2490 0.4063 0.0322 0.059 Uiso 1 1 calc R . .
H1B H 0.2783 0.5560 0.0133 0.059 Uiso 1 1 calc R . .
C2 C 0.31703(6) 0.3705(3) 0.04541(10) 0.0298(4) Uani 1 1 d . . .
C3 C 0.34103(6) 0.2852(2) 0.00246(10) 0.0231(4) Uani 1 1 d . . .
C3A C 0.31957(6) 0.2905(2) -0.06462(10) 0.0261(4) Uani 1 1 d . . .
C4 C 0.32992(7) 0.2217(2) -0.12580(10) 0.0279(4) Uani 1 1 d . . .
H4 H 0.3554 0.1578 -0.1296 0.033 Uiso 1 1 calc R . .
C5 C 0.30262(7) 0.2468(3) -0.18178(11) 0.0339(5) Uani 1 1 d . . .
H5 H 0.3093 0.1985 -0.2236 0.041 Uiso 1 1 calc R . .
C6 C 0.26606(7) 0.3416(3) -0.17648(11) 0.0439(6) Uani 1 1 d . . .
H6 H 0.2480 0.3597 -0.2150 0.053 Uiso 1 1 calc R . .
C7 C 0.25541(8) 0.4106(4) -0.11581(12) 0.0516(7) Uani 1 1 d . . .
H7 H 0.2302 0.4757 -0.1125 0.062 Uiso 1 1 calc R . .
C7A C 0.28176(7) 0.3842(3) -0.05985(11) 0.0391(5) Uani 1 1 d . . .
C8 C 0.28874(7) 0.3801(3) 0.15916(11) 0.0450(6) Uani 1 1 d . . .
H8A H 0.2654 0.4498 0.1434 0.054 Uiso 1 1 calc R . .
H8B H 0.2963 0.4049 0.2060 0.054 Uiso 1 1 calc R . .
H8C H 0.2782 0.2735 0.1565 0.054 Uiso 1 1 calc R . .
C9 C 0.34308(9) 0.5625(3) 0.12137(12) 0.0436(6) Uani 1 1 d . . .
H9A H 0.3188 0.6296 0.1066 0.052 Uiso 1 1 calc R . .
H9B H 0.3691 0.5801 0.0928 0.052 Uiso 1 1 calc R . .
H9C H 0.3506 0.5857 0.1684 0.052 Uiso 1 1 calc R . .
C10 C 0.43773(6) 0.2896(2) -0.01044(10) 0.0242(4) Uani 1 1 d . . .
H10 H 0.4648 0.2724 0.0178 0.029 Uiso 1 1 calc R . .
C11 C 0.43059(8) 0.4635(2) -0.01242(12) 0.0391(5) Uani 1 1 d . . .
H11A H 0.4551 0.5122 -0.0369 0.047 Uiso 1 1 calc R . .
H11B H 0.4295 0.5037 0.0338 0.047 Uiso 1 1 calc R . .
H11C H 0.4025 0.4863 -0.0354 0.047 Uiso 1 1 calc R . .
C12 C 0.44930(8) 0.2320(3) -0.08084(11) 0.0361(5) Uani 1 1 d . . .
H12A H 0.4742 0.2919 -0.0988 0.043 Uiso 1 1 calc R . .
H12B H 0.4235 0.2438 -0.1105 0.043 Uiso 1 1 calc R . .
H12C H 0.4577 0.1230 -0.0785 0.043 Uiso 1 1 calc R . .
C13 C 0.39073(6) -0.0018(2) -0.00298(10) 0.0239(4) Uani 1 1 d . . .
H13 H 0.3976 0.0114 -0.0520 0.029 Uiso 1 1 calc R . .
C14 C 0.34617(7) -0.0846(3) 0.00171(11) 0.0356(5) Uani 1 1 d . . .
H14A H 0.3484 -0.1851 -0.0205 0.043 Uiso 1 1 calc R . .
H14B H 0.3232 -0.0227 -0.0206 0.043 Uiso 1 1 calc R . .
H14C H 0.3383 -0.0992 0.0493 0.043 Uiso 1 1 calc R . .
C15 C 0.42802(8) -0.0980(3) 0.02759(12) 0.0401(5) Uani 1 1 d . . .
H15A H 0.4283 -0.2001 0.0065 0.048 Uiso 1 1 calc R . .
H15B H 0.4231 -0.1089 0.0763 0.048 Uiso 1 1 calc R . .
H15C H 0.4566 -0.0468 0.0196 0.048 Uiso 1 1 calc R . .
C20 C 0.44145(6) 0.3677(2) 0.18997(10) 0.0279(4) Uani 1 1 d . . .
C21 C 0.45400(7) 0.2105(3) 0.17881(10) 0.0294(4) Uani 1 1 d . . .
C22 C 0.42675(7) 0.1147(2) 0.22012(10) 0.0297(4) Uani 1 1 d . . .
C23 C 0.39870(7) 0.2139(2) 0.25959(10) 0.0287(4) Uani 1 1 d . . .
C24 C 0.40835(7) 0.3668(2) 0.24163(10) 0.0271(4) Uani 1 1 d . . .
C25 C 0.46611(9) 0.5062(3) 0.16437(12) 0.0539(7) Uani 1 1 d . . .
H25A H 0.4899 0.5328 0.1961 0.065 Uiso 1 1 calc R . .
H25B H 0.4456 0.5932 0.1602 0.065 Uiso 1 1 calc R . .
H25C H 0.4790 0.4830 0.1201 0.065 Uiso 1 1 calc R . .
C26 C 0.49445(7) 0.1592(4) 0.14094(12) 0.0521(7) Uani 1 1 d . . .
H26A H 0.5201 0.1581 0.1715 0.062 Uiso 1 1 calc R . .
H26B H 0.5002 0.2306 0.1036 0.062 Uiso 1 1 calc R . .
H26C H 0.4896 0.0555 0.1230 0.062 Uiso 1 1 calc R . .
C27 C 0.43006(10) -0.0560(3) 0.22877(13) 0.0512(7) Uani 1 1 d . . .
H27A H 0.4449 -0.0791 0.2716 0.061 Uiso 1 1 calc R . .
H27B H 0.4472 -0.0998 0.1914 0.061 Uiso 1 1 calc R . .
H27C H 0.4002 -0.1008 0.2290 0.061 Uiso 1 1 calc R . .
C28 C 0.36668(9) 0.1647(3) 0.31330(11) 0.0485(6) Uani 1 1 d . . .
H28A H 0.3831 0.1354 0.3540 0.058 Uiso 1 1 calc R . .
H28B H 0.3494 0.0764 0.2972 0.058 Uiso 1 1 calc R . .
H28C H 0.3466 0.2501 0.3238 0.058 Uiso 1 1 calc R . .
C29 C 0.39080(9) 0.5062(3) 0.27752(12) 0.0494(7) Uani 1 1 d . . .
H29A H 0.4057 0.5168 0.3213 0.059 Uiso 1 1 calc R . .
H29B H 0.3588 0.4948 0.2846 0.059 Uiso 1 1 calc R . .
H29C H 0.3965 0.5981 0.2501 0.059 Uiso 1 1 calc R . .

loop_
_atom_site_aniso_label
_atom_site_aniso_U_11
_atom_site_aniso_U_22
_atom_site_aniso_U_33
_atom_site_aniso_U_23
_atom_site_aniso_U_13
_atom_site_aniso_U_12
Ru 0.01737(9) 0.01860(9) 0.01817(9) 0.00102(5) 0.00053(5) 0.00056(5)
Cl 0.0318(3) 0.0443(3) 0.0333(3) 0.0032(2) 0.0013(2) -0.0170(2)
P 0.0162(2) 0.0169(2) 0.0195(2) 0.00156(18) -0.00006(17) 0.00100(17)
N 0.0291(9) 0.0366(10) 0.0238(8) 0.0004(7) 0.0023(7) 0.0133(8)
C1 0.0376(13) 0.0761(19) 0.0330(12) 0.0013(12) -0.0031(10) 0.0314(13)
C2 0.0245(9) 0.0382(12) 0.0267(10) 0.0056(9) -0.0009(8) 0.0102(9)
C3 0.0183(9) 0.0253(10) 0.0257(9) 0.0048(8) -0.0011(7) 0.0020(8)
C3A 0.0213(9) 0.0294(11) 0.0276(10) 0.0069(8) -0.0025(8) -0.0015(8)
C4 0.0259(10) 0.0302(11) 0.0276(10) 0.0041(8) -0.0026(8) -0.0017(8)
C5 0.0335(12) 0.0418(13) 0.0262(11) 0.0059(9) -0.0039(9) -0.0074(9)
C6 0.0333(12) 0.0672(18) 0.0311(12) 0.0156(11) -0.0094(9) 0.0020(11)
C7 0.0345(12) 0.083(2) 0.0377(13) 0.0114(13) -0.0048(10) 0.0242(13)
C7A 0.0307(11) 0.0559(15) 0.0308(11) 0.0075(10) -0.0017(9) 0.0147(10)
C8 0.0321(12) 0.0710(18) 0.0318(12) 0.0019(11) 0.0083(9) 0.0225(12)
C9 0.0562(15) 0.0328(13) 0.0418(13) -0.0028(10) -0.0045(11) 0.0188(11)
C10 0.0202(9) 0.0259(10) 0.0265(10) 0.0033(8) 0.0024(7) -0.0032(8)
C11 0.0490(14) 0.0242(12) 0.0441(13) -0.0014(9) 0.0177(11) -0.0092(10)
C12 0.0393(12) 0.0327(12) 0.0361(12) -0.0009(9) 0.0169(10) -0.0041(9)
C13 0.0299(10) 0.0197(9) 0.0222(9) -0.0011(7) -0.0018(8) -0.0014(8)
C14 0.0407(12) 0.0305(12) 0.0356(11) -0.0014(9) -0.0019(9) -0.0132(10)
C15 0.0455(13) 0.0232(11) 0.0515(14) -0.0054(10) -0.0101(11) 0.0099(10)
C20 0.0272(10) 0.0318(11) 0.0248(10) 0.0015(8) -0.0043(8) -0.0090(8)
C21 0.0228(10) 0.0424(13) 0.0231(10) -0.0040(9) -0.0077(8) 0.0035(9)
C22 0.0363(11) 0.0251(11) 0.0277(10) 0.0006(8) -0.0137(8) 0.0022(9)
C23 0.0324(11) 0.0334(11) 0.0203(9) 0.0029(8) -0.0043(8) -0.0035(9)
C24 0.0317(10) 0.0273(11) 0.0223(9) -0.0031(8) -0.0050(8) -0.0006(8)
C25 0.0610(17) 0.0585(17) 0.0422(14) 0.0093(12) -0.0101(12) -0.0373(14)
C26 0.0249(11) 0.095(2) 0.0367(13) -0.0152(13) -0.0079(10) 0.0172(13)
C27 0.0767(18) 0.0285(13) 0.0485(15) 0.0034(11) -0.0299(13) 0.0093(12)
C28 0.0529(15) 0.0661(18) 0.0264(11) 0.0122(11) 0.0017(10) -0.0175(13)
C29 0.0692(17) 0.0417(14) 0.0374(13) -0.0160(11) -0.0069(12) 0.0132(13)

loop_
_geom_bond_atom_site_label_1
_geom_bond_atom_site_label_2
_geom_bond_distance
_geom_bond_site_symmetry_2
_geom_bond_publ_flag
Ru C22 2.1426(19) . ?
Ru C21 2.1597(19) . ?
Ru C20 2.1880(19) . ?
Ru C23 2.2091(19) . ?
Ru C24 2.2436(19) . ?
Ru N 2.3039(16) . ?
Ru P 2.3092(5) . ?
Ru Cl 2.4660(5) . ?
P C3 1.8132(19) . ?
P C13 1.866(2) . ?
P C10 1.8800(19) . ?
N C2 1.460(3) . ?
N C9 1.490(3) . ?
N C8 1.496(3) . ?
C1 C7A 1.506(3) . ?
C1 C2 1.513(3) . ?
C2 C3 1.339(3) . ?
C3 C3A 1.478(3) . ?
C3A C4 1.387(3) . ?
C3A C7A 1.402(3) . ?
C4 C5 1.398(3) . ?
C5 C6 1.378(3) . ?
C6 C7 1.381(4) . ?
C7 C7A 1.382(3) . ?
C10 C12 1.522(3) . ?
C10 C11 1.525(3) . ?
C13 C15 1.525(3) . ?
C13 C14 1.525(3) . ?
C20 C24 1.429(3) . ?
C20 C21 1.433(3) . ?
C20 C25 1.502(3) . ?
C21 C22 1.427(3) . ?
C21 C26 1.498(3) . ?
C22 C23 1.438(3) . ?
C22 C27 1.494(3) . ?
C23 C24 1.404(3) . ?
C23 C28 1.498(3) . ?
C24 C29 1.500(3) . ?
